data_7237214
loop_
_publ_author_name
'Yan, Nana'
'Wang, Lei'
'Liu, Xiaona'
'Wu, Pengfei'
'Sun, Tantan'
'Xu, Shutao'
'Han, Jingfeng'
'Guo, Peng'
'Tian, Peng'
'Liu, Zhongmin'

_publ_section_title
;
 A novel approach for facilitating the targeted synthesis of
 silicoaluminophosphates
;
_journal_issue 47
_journal_name_full 'Journal of Materials Chemistry A'
_journal_page_first 24186
_journal_paper_doi 10.1039/C8TA08134D
_journal_volume 6
_journal_year 2018
_chemical_formula_moiety '	C5.58 H15.42 Al3.85 N1.12 O18.74 P2.95 Si1.20'
_chemical_formula_sum 'C5.58 H15.42 Al3.85 N1.12 O18.74 P2.95 Si1.2'
_chemical_formula_weight 626.97
_space_group_IT_number 211
_space_group_name_Hall 'I 4 2 3'
_space_group_name_H-M_alt 'I 4 3 2'
_symmetry_cell_setting cubic
_symmetry_Int_Tables_number 211
_symmetry_space_group_name_Hall 'I 4 2 3'
_symmetry_space_group_name_H-M 'I 4 3 2'
_audit_update_record
;
2018-06-04 deposited with the CCDC.
2018-10-25 downloaded from the CCDC.
;
_cell_angle_alpha 90
_cell_angle_beta 90
_cell_angle_gamma 90
_cell_formula_units_Z 6
_cell_length_a 15.15450(10)
_cell_length_b 15.15450(10)
_cell_length_c 15.15450(10)
_cell_measurement_temperature 25
_cell_measurement_theta_max 60
_cell_measurement_theta_min 2.5
_cell_volume 3480.37(4)
_computing_structure_refinement TOPAS
_diffrn_ambient_temperature 25
_diffrn_measurement_device_type STOE
_diffrn_radiation_probe x-ray
_diffrn_radiation_source 'X-ray tube'
_diffrn_radiation_type 'Cu Ka1'
_diffrn_radiation_wavelength 1.5406
_exptl_absorpt_coefficient_mu 5.046
_exptl_crystal_colour WHITE
_exptl_crystal_density_diffrn 1.795
_pd_proc_ls_prof_R_factor 0.0245
_pd_proc_ls_prof_wR_expected 0.0150
_pd_proc_ls_prof_wR_factor 0.0370
_refine_ls_goodness_of_fit_all 2.468
_refine_ls_hydrogen_treatment mixed
_refine_ls_number_parameters 57
_refine_ls_R_I_factor 0.0206
_cod_data_source_file c8ta08134d2.cif
_cod_data_source_block DNL_6_MIBA
_cod_depositor_comments
;
The following automatic conversions were performed:

data item '_diffrn_radiation_probe' value 'X-ray' was changed to
'x-ray' in accordance with the
/home/saulius/struct/COD-crude-data/automatic-downloads/DataCite-retrospective/RSC/depositions/lib/dictionaries/cif_core.dic
dictionary named 'cif_core.dic' version 2.4.2 last updated on
2011-04-26.

data item '_refine_ls_hydrogen_treatment' value 'MIXED' was changed
to 'mixed' in accordance with the
/home/saulius/struct/COD-crude-data/automatic-downloads/DataCite-retrospective/RSC/depositions/lib/dictionaries/cif_core.dic
dictionary named 'cif_core.dic' version 2.4.2 last updated on
2011-04-26.

Automatic conversion script
Id: cif_fix_values 6909 2019-04-08 15:41:33Z antanas 
;
_cod_original_sg_symbol_Hall ' 	I 4 2 3'
_cod_original_formula_sum '	C5.58 H15.42 Al3.85 N1.12 O18.74 P2.95 Si1.20'
_cod_database_code 7237214

loop_
_space_group_symop_id
_space_group_symop_operation_xyz
1 x,y,z
2 -x,-y,z
3 -x,y,-z
4 x,-y,-z
5 z,x,y
6 z,-x,-y
7 -z,-x,y
8 -z,x,-y
9 y,z,x
10 -y,z,-x
11 y,-z,-x
12 -y,-z,x
13 y,x,-z
14 -y,-x,-z
15 y,-x,z
16 -y,x,z
17 x,z,-y
18 -x,z,y
19 -x,-z,-y
20 x,-z,y
21 z,y,-x
22 z,-y,x
23 -z,y,x
24 -z,-y,-x
25 x+1/2,y+1/2,z+1/2
26 -x+1/2,-y+1/2,z+1/2
27 -x+1/2,y+1/2,-z+1/2
28 x+1/2,-y+1/2,-z+1/2
29 z+1/2,x+1/2,y+1/2
30 z+1/2,-x+1/2,-y+1/2
31 -z+1/2,-x+1/2,y+1/2
32 -z+1/2,x+1/2,-y+1/2
33 y+1/2,z+1/2,x+1/2
34 -y+1/2,z+1/2,-x+1/2
35 y+1/2,-z+1/2,-x+1/2
36 -y+1/2,-z+1/2,x+1/2
37 y+1/2,x+1/2,-z+1/2
38 -y+1/2,-x+1/2,-z+1/2
39 y+1/2,-x+1/2,z+1/2
40 -y+1/2,x+1/2,z+1/2
41 x+1/2,z+1/2,-y+1/2
42 -x+1/2,z+1/2,y+1/2
43 -x+1/2,-z+1/2,-y+1/2
44 x+1/2,-z+1/2,y+1/2
45 z+1/2,y+1/2,-x+1/2
46 z+1/2,-y+1/2,x+1/2
47 -z+1/2,y+1/2,x+1/2
48 -z+1/2,-y+1/2,-x+1/2

loop_
_atom_site_label
_atom_site_type_symbol
_atom_site_fract_x
_atom_site_fract_y
_atom_site_fract_z
_atom_site_adp_type
_atom_site_U_iso_or_equiv
_atom_site_site_symmetry_multiplicity
_atom_site_occupancy
_atom_site_calc_flag
Al1 Al 0.25 0.1035(2) 0.3965(2) Uiso 0.0084(3) 24 0.9625 d
Si1 Si 0.25 0.1035(2) 0.3965(2) Uiso 0.0084(3) 24 0.0375 d
P1 P 0.75 0.8969(2) 0.6031(2) Uiso 0.0100(4) 24 0.7375 d
Si2 Si 0.75 0.8969(2) 0.6031(2) Uiso 0.0100(4) 24 0.2625 d
O1 O 0.3390(3) 0.12917(15) 0.3309(3) Uiso 0.0167(5) 48 1 d
O2 O 0.28075(13) 0.11721(13) 0.5058(3) Uiso 0.0167(5) 48 1 d
Ow1 O 0.9430(8) -0.8541(6) -0.2151(7) Uiso 0.252(9) 48 0.3420(14) d
N1 N -0.9532(8) 0.0038(10) 1.6283(4) Uiso 0.0252(9) 48 0.1396 d
C1 C -0.9978(15) -0.0420(15) 1.7803(5) Uiso 0.0252(9) 48 0.1396 d
C2 C -1.0245(9) 0.0029(18) 1.6935(6) Uiso 0.0252(9) 48 0.1396 d
C3 C -0.9169(14) 0.0044(15) 1.8188(4) Uiso 0.0252(9) 48 0.1396 d
C4 C -1.0724(18) -0.043(3) 1.8481(8) Uiso 0.0252(9) 48 0.1396 d
C5 C -0.9872(11) 0.0368(12) 1.5440(5) Uiso 0.0252(9) 48 0.1396 d
H1 H -0.9267(16) -0.0660(11) 1.6190(6) Uiso 0.0252(9) 48 0.1125 d
H2 H -0.979(2) -0.1132(13) 1.7651(6) Uiso 0.0252(9) 48 0.1396 d
H3 H -1.0451(16) 0.074(2) 1.7080(9) Uiso 0.0252(9) 48 0.1396 d
H4 H -1.0828(11) -0.034(3) 1.6632(8) Uiso 0.0252(9) 48 0.1396 d
H5 H -0.8624(17) -0.046(2) 1.8307(8) Uiso 0.0252(9) 48 0.1396 d
H6 H -0.9354(19) 0.0373(16) 1.8839(4) Uiso 0.0252(9) 48 0.1396 d
H7 H -0.8926(16) 0.0566(16) 1.7704(5) Uiso 0.0252(9) 48 0.1396 d
H8 H -1.067(3) -0.105(3) 1.8899(8) Uiso 0.0252(9) 48 0.1396 d
H9 H -1.1387(16) -0.042(4) 1.8125(11) Uiso 0.0252(9) 48 0.1396 d
H10 H -1.0667(18) 0.017(3) 1.8925(8) Uiso 0.0252(9) 48 0.1396 d
H11 H -1.0616(10) 0.026(2) 1.5411(8) Uiso 0.0252(9) 48 0.1396 d
H12 H -0.9542(12) -0.0002(12) 1.4874(4) Uiso 0.0252(9) 48 0.1396 d
H13 H -0.972(2) 0.1103(11) 1.5380(7) Uiso 0.0252(9) 48 0.1396 d
H14 H -0.8978(12) 0.0486(15) 1.6523(5) Uiso 0.0252(9) 48 0.1396 d

loop_
_atom_type_symbol
_atom_type_scat_dispersion_real
_atom_type_scat_dispersion_imag
_atom_type_scat_source
C 0.0033 0.0016 'International Tables Vol C tables 4.2.6.8 and 6.1.1.1'
H 0.0000 0.0000 'International Tables Vol C tables 4.2.6.8 and 6.1.1.1'
Al 0.0645 0.0514 'International Tables Vol C tables 4.2.6.8 and 6.1.1.1'
N 0.0061 0.0033 'International Tables Vol C tables 4.2.6.8 and 6.1.1.1'
O 0.0106 0.0060 'International Tables Vol C tables 4.2.6.8 and 6.1.1.1'
P 0.1023 0.0942 'International Tables Vol C tables 4.2.6.8 and 6.1.1.1'
Si 0.0817 0.0704 'International Tables Vol C tables 4.2.6.8 and 6.1.1.1'

loop_
_geom_angle_atom_site_label_1
_geom_angle_atom_site_label_2
_geom_angle_atom_site_label_3
_geom_angle_site_symmetry_1
_geom_angle_site_symmetry_3
_geom_angle
Si2 P1 O1 . 29_555 0
Si2 P1 O1 . 24_666 0
Si2 P1 O2 . 2_665 0
Si2 P1 O2 . 44_565 0
O1 P1 O1 29_555 24_666 109.5(3)
O1 P1 O2 29_555 2_665 113.4(2)
O1 P1 O2 29_555 44_565 105.2(2)
O1 P1 O2 24_666 2_665 105.2(2)
O1 P1 O2 24_666 44_565 113.4(2)
O2 P1 O2 2_665 44_565 110.4(2)
P1 Si2 O1 . 29_555 0
P1 Si2 O1 . 24_666 0
P1 Si2 O2 . 2_665 0
P1 Si2 O2 . 44_565 0
O1 Si2 O1 29_555 24_666 109.5(3)
O1 Si2 O2 29_555 2_665 113.4(2)
O1 Si2 O2 29_555 44_565 105.2(2)
O1 Si2 O2 24_666 2_665 105.2(2)
O1 Si2 O2 24_666 44_565 113.4(2)
O2 Si2 O2 2_665 44_565 110.4(2)
P1 O1 Si2 33_444 33_444 0.0(5)
P1 O2 Si2 2_665 2_665 0.0(5)
C3 Ow1 C4 16_653 15_633 30.3(18)
C3 Ow1 H2 16_653 2_543 45.3(11)
C3 Ow1 H7 16_653 16_653 58(2)
C3 Ow1 H9 16_653 15_633 40(4)
C4 Ow1 H2 15_633 2_543 71.2(18)
C4 Ow1 H7 15_633 16_653 61.6(15)
C4 Ow1 H9 15_633 15_633 38(4)
H2 Ow1 H7 2_543 16_653 44(3)
H2 Ow1 H9 2_543 15_633 82(5)
H7 Ow1 H9 16_653 15_633 95(3)
N1 N1 N1 2_355 15_445 45.0(11)
N1 N1 N1 2_355 16_465 45.0(11)
N1 N1 C2 2_355 . 42.6(6)
N1 N1 C2 2_355 2_355 70.8(10)
N1 N1 C2 2_355 15_445 58.8(12)
N1 N1 C2 2_355 16_465 53.3(11)
N1 N1 C5 2_355 . 71.2(9)
N1 N1 C5 2_355 15_445 82.5(10)
N1 N1 H4 2_355 2_355 130.9(18)
N1 N1 N1 15_445 16_465 90.0(15)
N1 N1 C2 15_445 . 61.0(12)
N1 N1 C2 15_445 2_355 73.6(15)
N1 N1 C2 15_445 15_445 81.0(13)
N1 N1 C2 15_445 16_465 51.7(9)
N1 N1 C5 15_445 . 91.9(11)
N1 N1 C5 15_445 15_445 77.2(11)
N1 N1 H4 15_445 2_355 142(2)
N1 N1 C2 16_465 . 56.2(11)
N1 N1 C2 16_465 2_355 79.5(14)
N1 N1 C2 16_465 15_445 54.8(11)
N1 N1 C2 16_465 16_465 77.0(12)
N1 N1 C5 16_465 . 60.7(9)
N1 N1 C5 16_465 15_445 92.1(11)
N1 N1 H4 16_465 2_355 98(3)
C2 N1 C2 . 2_355 29.1(9)
C2 N1 C2 . 15_445 20.4(13)
C2 N1 C2 . 16_465 21.1(13)
C2 N1 C5 . . 109.4(11)
C2 N1 C5 . 15_445 124.8(13)
C2 N1 H4 . 2_355 93.2(13)
C2 N1 C2 2_355 15_445 25.2(15)
C2 N1 C2 2_355 16_465 22.5(13)
C2 N1 C5 2_355 . 137.8(15)
C2 N1 C5 2_355 15_445 149.5(18)
C2 N1 H4 2_355 2_355 71.7(16)
C2 N1 C2 15_445 16_465 34.0(9)
C2 N1 C5 15_445 . 115.0(14)
C2 N1 C5 15_445 15_445 140.2(17)
C2 N1 H4 15_445 2_355 73.9(16)
C2 N1 C5 16_465 . 124.4(15)
C2 N1 C5 16_465 15_445 127.1(15)
C2 N1 H4 16_465 2_355 94.2(15)
C5 N1 C5 . 15_445 34.4(10)
C5 N1 H4 . 2_355 124(3)
C5 N1 H4 15_445 2_355 138.7(18)
C1 C1 C1 2_355 15_445 45(2)
C1 C1 C1 2_355 16_465 45(2)
C1 C1 C2 2_355 . 62.8(13)
C1 C1 C2 2_355 2_355 67.2(14)
C1 C1 C2 2_355 16_465 78.5(12)
C1 C1 C3 2_355 . 65.3(16)
C1 C1 C3 2_355 2_355 65.4(16)
C1 C1 C3 2_355 15_445 136.9(17)
C1 C1 C4 2_355 . 88(2)
C1 C1 C4 2_355 16_465 112.5(18)
C1 C1 C1 15_445 16_465 90(3)
C1 C1 C2 15_445 . 60.5(12)
C1 C1 C2 15_445 2_355 84.4(16)
C1 C1 C2 15_445 16_465 79.9(15)
C1 C1 C3 15_445 . 107(2)
C1 C1 C3 15_445 2_355 28.6(13)
C1 C1 C3 15_445 15_445 121(3)
C1 C1 C4 15_445 . 57(2)
C1 C1 C4 15_445 16_465 126.7(18)
C1 C1 C2 16_465 . 81.2(16)
C1 C1 C2 16_465 2_355 63.3(13)
C1 C1 C2 16_465 16_465 83.8(15)
C1 C1 C3 16_465 . 28.6(13)
C1 C1 C3 16_465 2_355 107(2)
C1 C1 C3 16_465 15_445 121(3)
C1 C1 C4 16_465 . 120(2)
C1 C1 C4 16_465 16_465 87(2)
C2 C1 C2 . 2_355 28.6(8)
C2 C1 C2 . 16_465 19.8(12)
C2 C1 C3 . . 109.5(16)
C2 C1 C3 . 2_355 86.5(13)
C2 C1 C3 . 15_445 157(3)
C2 C1 C4 . . 112.7(18)
C2 C1 C4 . 16_465 166(3)
C2 C1 C2 2_355 16_465 20.8(12)
C2 C1 C3 2_355 . 88.4(14)
C2 C1 C3 2_355 2_355 112.5(16)
C2 C1 C3 2_355 15_445 153(3)
C2 C1 C4 2_355 . 140(2)
C2 C1 C4 2_355 16_465 138(3)
C2 C1 C3 16_465 . 109.2(17)
C2 C1 C3 16_465 2_355 104.6(17)
C2 C1 C3 16_465 15_445 145(2)
C2 C1 C4 16_465 . 128(2)
C2 C1 C4 16_465 16_465 152(3)
C3 C1 C3 . 2_355 111.2(15)
C3 C1 C3 . 15_445 92(2)
C3 C1 C4 . . 110.0(14)
C3 C1 C4 . 16_465 58.3(19)
C3 C1 C3 2_355 15_445 93(2)
C3 C1 C4 2_355 . 28.5(16)
C3 C1 C4 2_355 16_465 103.6(18)
C3 C1 C4 15_445 . 64(2)
C3 C1 C4 15_445 16_465 34(2)
C4 C1 C4 . 16_465 79(2)
N1 C2 N1 . 2_355 66.6(9)
N1 C2 N1 . 15_445 42.0(9)
N1 C2 N1 . 16_465 42.8(9)
N1 C2 C1 . . 112.8(14)
N1 C2 C1 . 2_355 115.3(14)
N1 C2 C1 . 15_445 143.8(14)
N1 C2 C2 . 2_355 43.0(10)
N1 C2 C2 . 15_445 54.2(19)
N1 C2 C2 . 16_465 63(2)
N1 C2 N1 2_355 15_445 48.8(11)
N1 C2 N1 2_355 16_465 51.6(11)
N1 C2 C1 2_355 . 148(3)
N1 C2 C1 2_355 2_355 161(3)
N1 C2 C1 2_355 15_445 148.5(18)
N1 C2 C2 2_355 2_355 108.0(16)
N1 C2 C2 2_355 15_445 108(2)
N1 C2 C2 2_355 16_465 97(2)
N1 C2 N1 15_445 16_465 67.9(9)
N1 C2 C1 15_445 . 107.7(18)
N1 C2 C1 15_445 2_355 145.3(16)
N1 C2 C1 15_445 15_445 140(2)
N1 C2 C2 15_445 2_355 67.0(19)
N1 C2 C2 15_445 15_445 96(2)
N1 C2 C2 15_445 16_465 49.3(16)
N1 C2 C1 16_465 . 149.3(16)
N1 C2 C1 16_465 2_355 116(2)
N1 C2 C1 16_465 15_445 150(2)
N1 C2 C2 16_465 2_355 79.1(19)
N1 C2 C2 16_465 15_445 57.7(19)
N1 C2 C2 16_465 16_465 105(2)
C1 C2 C1 . 2_355 49.9(12)
C1 C2 C1 . 15_445 35.7(13)
C1 C2 C2 . 2_355 71.7(18)
C1 C2 C2 . 15_445 94(2)
C1 C2 C2 . 16_465 59.3(17)
C1 C2 C1 2_355 15_445 36.8(13)
C1 C2 C2 2_355 2_355 79.7(18)
C1 C2 C2 2_355 15_445 64.7(18)
C1 C2 C2 2_355 16_465 100(2)
C1 C2 C2 15_445 2_355 100.9(16)
C1 C2 C2 15_445 15_445 101(2)
C1 C2 C2 15_445 16_465 94(2)
C2 C2 C2 2_355 15_445 45(3)
C2 C2 C2 2_355 16_465 45(3)
C2 C2 C2 15_445 16_465 90(4)
Ow1 C3 C1 15_567 . 134.0(8)
Ow1 C3 C1 15_567 2_355 103.4(14)
Ow1 C3 C1 15_567 16_465 106.2(18)
Ow1 C3 C4 15_567 2_355 85(3)
Ow1 C3 C4 15_567 16_465 159(2)
Ow1 C3 H2 15_567 16_465 35.8(16)
Ow1 C3 H9 15_567 2_355 18.0(13)
C1 C3 C1 . 2_355 49.3(13)
C1 C3 C1 . 16_465 30.3(18)
C1 C3 C4 . 2_355 114(3)
C1 C3 C4 . 16_465 52.0(17)
C1 C3 H2 . 16_465 100.2(15)
C1 C3 H9 . 2_355 151.9(12)
C1 C3 C1 2_355 16_465 30.3(18)
C1 C3 C4 2_355 2_355 76(3)
C1 C3 C4 2_355 16_465 94(2)
C1 C3 H2 2_355 16_465 88.9(17)
C1 C3 H9 2_355 2_355 117(3)
C1 C3 C4 16_465 2_355 106(3)
C1 C3 C4 16_465 16_465 82(3)
C1 C3 H2 16_465 16_465 77.2(16)
C1 C3 H9 16_465 2_355 124(2)
C4 C3 C4 2_355 16_465 112(3)
C4 C3 H2 2_355 16_465 113(4)
C4 C3 H9 2_355 2_355 78(4)
C4 C3 H2 16_465 16_465 134(3)
C4 C3 H9 16_465 2_355 149(4)
H2 C3 H9 16_465 2_355 52.2(19)
Ow1 C4 C1 16_347 . 97.1(10)
Ow1 C4 C1 16_347 15_445 79.7(13)
Ow1 C4 C3 16_347 2_355 64(2)
Ow1 C4 C3 16_347 15_445 111.1(18)
Ow1 C4 H6 16_347 2_355 143(5)
Ow1 C4 H8 16_347 5_267 89(3)
C1 C4 C1 . 15_445 36.1(14)
C1 C4 C3 . 2_355 76(2)
C1 C4 C3 . 15_445 33.6(11)
C1 C4 H6 . 2_355 119(5)
C1 C4 H8 . 5_267 157(5)
C1 C4 C3 15_445 2_355 40(2)
C1 C4 C3 15_445 15_445 69.7(16)
C1 C4 H6 15_445 2_355 129(6)
C1 C4 H8 15_445 5_267 165(4)
C3 C4 C3 2_355 15_445 109(3)
C3 C4 H6 2_355 2_355 120(7)
C3 C4 H8 2_355 5_267 126(4)
C3 C4 H6 15_445 2_355 102(4)
C3 C4 H8 15_445 5_267 124(4)
H6 C4 H8 2_355 5_267 59(4)
N1 C5 N1 . 16_465 42.0(8)
N1 C5 C5 . 2_355 78.1(11)
N1 C5 C5 . 3_358 159.3(17)
N1 C5 C5 . 13_468 129.6(15)
N1 C5 C5 . 15_445 62.6(11)
N1 C5 C5 . 16_465 99.7(14)
N1 C5 H11 . 15_445 103(3)
N1 C5 H12 . 4_558 93.2(15)
N1 C5 H12 . 13_468 175(3)
N1 C5 H12 . 16_465 166(2)
N1 C5 C5 16_465 2_355 92.6(11)
N1 C5 C5 16_465 3_358 151.9(17)
N1 C5 C5 16_465 13_468 170.9(17)
N1 C5 C5 16_465 15_445 100.8(12)
N1 C5 C5 16_465 16_465 83.0(12)
N1 C5 H11 16_465 15_445 95(2)
N1 C5 H12 16_465 4_558 134.8(17)
N1 C5 H12 16_465 13_468 140(3)
N1 C5 H12 16_465 16_465 152(2)
C5 C5 C5 2_355 3_358 84.7(12)
C5 C5 C5 2_355 13_468 81.0(11)
C5 C5 C5 2_355 15_445 45.0(17)
C5 C5 C5 2_355 16_465 45.0(17)
C5 C5 H11 2_355 15_445 169(4)
C5 C5 H12 2_355 4_558 66.0(18)
C5 C5 H12 2_355 13_468 97(3)
C5 C5 H12 2_355 16_465 94.3(17)
C5 C5 C5 3_358 13_468 34.4(10)
C5 C5 C5 3_358 15_445 97.0(14)
C5 C5 C5 3_358 16_465 75.4(12)
C5 C5 H11 3_358 15_445 92(2)
C5 C5 H12 3_358 4_558 69.0(11)
C5 C5 H12 3_358 13_468 16(2)
C5 C5 H12 3_358 16_465 9.5(14)
C5 C5 C5 13_468 15_445 70.1(12)
C5 C5 C5 13_468 16_465 96.8(14)
C5 C5 H11 13_468 15_445 90(2)
C5 C5 H12 13_468 4_558 36.4(10)
C5 C5 H12 13_468 13_468 48(2)
C5 C5 H12 13_468 16_465 36.3(14)
C5 C5 C5 15_445 16_465 90(2)
C5 C5 H11 15_445 15_445 126(5)
C5 C5 H12 15_445 4_558 35.9(13)
C5 C5 H12 15_445 13_468 113(3)
C5 C5 H12 15_445 16_465 103.4(18)
C5 C5 H11 16_465 15_445 143(5)
C5 C5 H12 16_465 4_558 104(2)
C5 C5 H12 16_465 13_468 77(3)
C5 C5 H12 16_465 16_465 82.7(18)
H11 C5 H12 15_445 4_558 103(4)
H11 C5 H12 15_445 13_468 82(4)
H11 C5 H12 15_445 16_465 82(3)
H12 C5 H12 4_558 13_468 84(2)
H12 C5 H12 4_558 16_465 72.5(15)
H12 C5 H12 13_468 16_465 11(2)
H4 H1 H14 16_465 15_445 25.6(19)
Ow1 H2 C3 2_547 15_445 98.9(18)
Ow1 H2 H7 2_547 15_445 51(3)
Ow1 H2 H9 2_547 16_465 34(3)
C3 H2 H7 15_445 15_445 93(3)
C3 H2 H9 15_445 16_465 67(2)
H7 H2 H9 15_445 16_465 66(4)
N1 H4 H1 2_355 15_445 74.5(18)
N1 H4 H3 2_355 16_465 125(4)
N1 H4 H14 2_355 2_355 119(3)
H1 H4 H3 15_445 16_465 119(5)
H1 H4 H14 15_445 2_355 64(5)
H3 H4 H14 16_465 2_355 113(7)
C4 H6 H8 2_355 7_647 86(5)
C4 H6 H10 2_355 2_355 107(5)
C4 H6 H10 2_355 15_445 104(5)
H8 H6 H10 7_647 2_355 118(5)
H8 H6 H10 7_647 15_445 112(4)
H10 H6 H10 2_355 15_445 121(4)
Ow1 H7 H2 15_567 16_465 85(4)
Ow1 H7 H9 15_567 2_355 36(3)
H2 H7 H9 16_465 2_355 76(5)
C4 H8 H6 9_438 10_436 35(2)
C4 H8 H8 9_438 5_267 135(5)
C4 H8 H8 9_438 9_438 75(4)
H6 H8 H8 10_436 5_267 117(4)
H6 H8 H8 10_436 9_438 74(4)
H8 H8 H8 5_267 9_438 60(4)
Ow1 H9 C3 16_347 2_355 122(4)
Ow1 H9 H2 16_347 15_445 64(3)
Ow1 H9 H5 16_347 21_256 125(7)
Ow1 H9 H7 16_347 2_355 49(3)
C3 H9 H2 2_355 15_445 61(3)
C3 H9 H5 2_355 21_256 113(4)
C3 H9 H7 2_355 2_355 75(3)
H2 H9 H5 15_445 21_256 162(8)
H2 H9 H7 15_445 2_355 38(3)
H5 H9 H7 21_256 2_355 160(8)
H6 H10 H6 2_355 16_465 142(4)
C5 H11 H12 16_465 2_355 71(3)
C5 H11 H12 16_465 3_358 56(3)
C5 H11 H13 16_465 16_465 154(7)
H12 H11 H12 2_355 3_358 17.6(16)
H12 H11 H13 2_355 16_465 103(2)
H12 H11 H13 3_358 16_465 111(3)
C5 H12 C5 4_558 13_468 67(2)
C5 H12 C5 4_558 15_445 107(2)
C5 H12 H11 4_558 2_355 111(3)
C5 H12 H11 4_558 3_358 104(2)
C5 H12 H12 4_558 4_558 123(4)
C5 H12 C5 13_468 15_445 154(4)
C5 H12 H11 13_468 2_355 177(4)
C5 H12 H11 13_468 3_358 42(3)
C5 H12 H12 13_468 4_558 153(6)
C5 H12 H11 15_445 2_355 27.0(16)
C5 H12 H11 15_445 3_358 148(3)
C5 H12 H12 15_445 4_558 16(3)
H11 H12 H11 2_355 3_358 139(3)
H11 H12 H12 2_355 4_558 30(4)
H11 H12 H12 3_358 4_558 132(5)
H1 H14 H4 16_465 2_355 91(5)

loop_
_geom_bond_atom_site_label_1
_geom_bond_atom_site_label_2
_geom_bond_site_symmetry_2
_geom_bond_distance
Al1 Si1 . 0
P1 Si2 . 0
P1 O1 29_555 1.559(5)
P1 O1 24_666 1.559(5)
P1 O2 2_665 1.561(5)
P1 O2 44_565 1.561(5)
Si2 O1 29_555 1.559(5)
Si2 O1 24_666 1.559(5)
Si2 O2 2_665 1.561(5)
Si2 O2 44_565 1.561(5)
Ow1 C3 16_653 1.34(2)
Ow1 C4 15_633 1.48(2)
Ow1 H2 2_543 0.80(3)
Ow1 H7 16_653 0.62(2)
Ow1 H9 15_633 0.49(3)
N1 N1 2_355 1.423(17)
N1 N1 15_445 1.006(19)
N1 N1 16_465 1.006(19)
N1 C2 . 1.464(15)
N1 C2 2_355 1.049(12)
N1 C2 15_445 1.232(19)
N1 C2 16_465 1.31(2)
N1 C5 . 1.465(14)
N1 C5 15_445 1.311(11)
N1 H4 2_355 0.89(3)
C1 C1 2_355 1.27(3)
C1 C1 15_445 0.90(3)
C1 C1 16_465 0.90(3)
C1 C2 . 1.54(2)
C1 C2 2_355 1.482(19)
C1 C2 16_465 1.344(13)
C1 C3 . 1.53(3)
C1 C3 2_355 1.53(3)
C1 C3 15_445 0.85(2)
C1 C4 . 1.53(3)
C1 C4 16_465 1.28(3)
C2 C2 2_355 0.75(2)
C2 C2 15_445 0.53(3)
C2 C2 16_465 0.53(3)
C3 C4 2_355 0.75(4)
C3 C4 16_465 1.39(4)
C3 H2 16_465 0.966(19)
C3 H9 2_355 1.02(4)
C4 H6 2_355 0.562(17)
C4 H8 5_267 0.98(5)
C5 C5 2_355 1.18(3)
C5 C5 3_358 1.389(12)
C5 C5 13_468 1.429(13)
C5 C5 15_445 0.84(2)
C5 C5 16_465 0.84(2)
C5 H11 15_445 0.43(3)
C5 H12 4_558 0.89(2)
C5 H12 13_468 0.533(14)
C5 H12 16_465 0.889(11)
H1 H4 16_465 0.93(4)
H1 H14 15_445 0.83(2)
H2 H7 15_445 0.55(4)
H2 H9 16_465 0.88(3)
H3 H4 15_445 0.71(2)
H4 H14 2_355 0.40(3)
H5 H9 23_658 0.89(3)
H6 H8 7_647 0.84(4)
H6 H10 2_355 0.83(5)
H6 H10 15_445 0.86(5)
H7 H9 2_355 0.83(3)
H8 H8 5_267 0.87(6)
H8 H8 9_438 0.87(6)
H11 H12 2_355 0.93(2)
H11 H12 3_358 0.63(3)
H11 H13 16_465 0.74(2)
H12 H12 4_558 0.382(9)
